data_8100454
loop_
_publ_author_name
'Wu, Wen-shi'
'Feng, Yun-Long'

_publ_section_title
;
Crystal structure of [bis(2-hydroxybenzylidenethiosemicarbazone)iron(II)] 
hydrate, Fe(C~16~H~16~N~6~O~2~S~2~) &#x00B7; H~2~O
;
_journal_issue 4
_journal_name_full 'Zeitschrift f\"ur Kristallographie - New Crystal Structures'
_journal_page_first 529
_journal_page_last 530
_journal_volume 218
_journal_year 2003
_chemical_formula_structural 'Fe(C16 H16 N6 O2 S2) &#x00B7; H2 O'
_chemical_formula_sum 'C16 H18 Fe N6 O3 S2'
_chemical_formula_weight 462.33
_space_group_IT_number 14
_symmetry_cell_setting monoclinic
_symmetry_space_group_name_Hall '-P 2yn'
_symmetry_space_group_name_H-M 'P 1 21/n 1'
_cell_angle_alpha 90.00
_cell_angle_beta 93.006(2)
_cell_angle_gamma 90.00
_cell_formula_units_Z 4
_cell_length_a 8.9754(5)
_cell_length_b 18.2294(11)
_cell_length_c 11.5546(7)
_cell_measurement_temperature 293(2)
_cell_volume 1887.92(19)
_diffrn_ambient_temperature 293(2)
_exptl_crystal_density_diffrn 1.627
_cod_original_sg_symbol_H-M 'P 21/n'
_cod_original_formula_sum 'C16 H18 Fe1 N6 O3 S2'
_cod_database_code 8100454

loop_
_symmetry_equiv_pos_as_xyz
'x, y, z'
'-x+1/2, y+1/2, -z+1/2'
'-x, -y, -z'
'x-1/2, -y-1/2, z-1/2'

loop_
_atom_site_label
_atom_site_type_symbol
_atom_site_fract_x
_atom_site_fract_y
_atom_site_fract_z
_atom_site_U_iso_or_equiv
_atom_site_adp_type
_atom_site_occupancy
_atom_site_symmetry_multiplicity
_atom_site_Wyckoff_symbol
_atom_site_calc_flag
_atom_site_refinement_flags
_atom_site_disorder_assembly
_atom_site_disorder_group
Fe1 Fe 0.33212(4) 0.25732(2) -0.02881(3) 0.03291(12) Uani 1 4 e d . . .
S1 S 0.14234(9) 0.34330(4) 0.01946(7) 0.0455(2) Uani 1 4 e d . . .
S2 S 0.14333(10) 0.16398(5) -0.08439(7) 0.0470(2) Uani 1 4 e d . . .
O3 O 0.2952(2) 0.23746(14) -0.51281(17) 0.0627(7) Uani 1 4 e d . . .
H31 H 0.2555 0.2489 -0.5801 0.075 Uiso 1 4 e d R . .
H32 H 0.3953 0.2466 -0.5057 0.075 Uiso 1 4 e d R . .
N1 N 0.3105(2) 0.23134(13) 0.14889(18) 0.0324(5) Uani 1 4 e d . . .
N2 N 0.2135(3) 0.26943(14) 0.21739(19) 0.0424(6) Uani 1 4 e d . . .
H2 H 0.2059 0.2600 0.2898 0.051 Uiso 1 4 e d R . .
N3 N 0.0404(3) 0.35760(14) 0.2279(2) 0.0542(8) Uani 1 4 e d . . .
H3A H 0.0337 0.3475 0.3001 0.065 Uiso 1 4 e d R . .
H3B H -0.0138 0.3918 0.1963 0.065 Uiso 1 4 e d R . .
N4 N 0.3100(2) 0.27435(12) -0.21297(18) 0.0310(5) Uani 1 4 e d . . .
N5 N 0.2160(2) 0.22863(12) -0.27915(18) 0.0361(6) Uani 1 4 e d . . .
H5 H 0.2078 0.2343 -0.3531 0.043 Uiso 1 4 e d R . .
N6 N 0.0570(3) 0.13305(13) -0.2991(2) 0.0482(7) Uani 1 4 e d . . .
H6A H 0.0561 0.1398 -0.3728 0.058 Uiso 1 4 e d R . .
H6B H 0.0049 0.0983 -0.2712 0.058 Uiso 1 4 e d R . .
O1 O 0.4890(2) 0.18514(12) -0.02786(17) 0.0495(6) Uani 1 4 e d . . .
O2 O 0.4797(2) 0.33555(11) -0.03120(17) 0.0463(5) Uani 1 4 e d . . .
C1 C 0.4815(3) 0.12718(15) 0.1566(3) 0.0362(7) Uani 1 4 e d . . .
C2 C 0.5327(3) 0.13308(16) 0.0437(3) 0.0400(7) Uani 1 4 e d . . .
C3 C 0.6369(4) 0.08159(19) 0.0088(3) 0.0561(9) Uani 1 4 e d . . .
H3 H 0.6715 0.0845 -0.0655 0.067 Uiso 1 4 e d R . .
C4 C 0.6888(4) 0.02721(19) 0.0823(4) 0.0622(10) Uani 1 4 e d . . .
H4 H 0.7569 -0.0067 0.0563 0.075 Uiso 1 4 e d R . .
C5 C 0.6417(4) 0.02212(18) 0.1929(4) 0.0592(10) Uani 1 4 e d . . .
H5 H 0.6786 -0.0147 0.2422 0.071 Uiso 1 4 e d R . .
C6 C 0.5393(4) 0.07192(18) 0.2297(3) 0.0511(9) Uani 1 4 e d . . .
H6 H 0.5080 0.0687 0.3050 0.061 Uiso 1 4 e d R . .
C7 C 0.3757(3) 0.17627(16) 0.2017(2) 0.0381(7) Uani 1 4 e d . . .
H7 H 0.3505 0.1680 0.2776 0.046 Uiso 1 4 e d R . .
C8 C 0.1360(3) 0.31979(16) 0.1642(2) 0.0361(7) Uani 1 4 e d . . .
C9 C 0.4810(3) 0.37574(16) -0.2271(2) 0.0350(7) Uani 1 4 e d . . .
C10 C 0.5265(3) 0.38107(16) -0.1098(3) 0.0384(7) Uani 1 4 e d . . .
C11 C 0.6285(4) 0.43661(18) -0.0767(3) 0.0526(9) Uani 1 4 e d . . .
H11 H 0.6597 0.4415 0.0010 0.063 Uiso 1 4 e d R . .
C12 C 0.6824(4) 0.48369(18) -0.1570(4) 0.0589(10) Uani 1 4 e d . . .
H12 H 0.7494 0.5201 -0.1328 0.071 Uiso 1 4 e d R . .
C13 C 0.6389(4) 0.47777(19) -0.2725(3) 0.0573(10) Uani 1 4 e d . . .
H13 H 0.6769 0.5096 -0.3265 0.069 Uiso 1 4 e d R . .
C14 C 0.5399(4) 0.42475(17) -0.3063(3) 0.0494(8) Uani 1 4 e d . . .
H14 H 0.5100 0.4207 -0.3843 0.059 Uiso 1 4 e d R . .
C15 C 0.3768(3) 0.32313(15) -0.2719(2) 0.0370(7) Uani 1 4 e d . . .
H15 H 0.3542 0.3242 -0.3513 0.044 Uiso 1 4 e d R . .
C16 C 0.1384(3) 0.17615(15) -0.2294(2) 0.0338(7) Uani 1 4 e d . . .

loop_
_atom_site_aniso_label
_atom_site_aniso_U_11
_atom_site_aniso_U_22
_atom_site_aniso_U_33
_atom_site_aniso_U_23
_atom_site_aniso_U_13
_atom_site_aniso_U_12
Fe1 0.0360(2) 0.0367(2) 0.0262(2) 0.0006(2) 0.00274(15) -0.0004(2)
S1 0.0520(5) 0.0419(5) 0.0430(5) 0.0032(4) 0.0068(4) 0.0083(4)
S2 0.0628(5) 0.0433(5) 0.0344(4) 0.0022(4) -0.0006(4) -0.0168(4)
O3 0.0422(13) 0.106(2) 0.0396(12) -0.0056(14) -0.0017(9) 0.0024(14)
N1 0.0292(13) 0.0377(14) 0.0307(12) -0.0050(11) 0.0059(10) -0.0037(11)
N2 0.0486(15) 0.0516(17) 0.0279(12) 0.0003(13) 0.0122(11) 0.0021(13)
N3 0.0605(19) 0.0478(16) 0.0566(17) 0.0008(14) 0.0238(14) 0.0139(14)
N4 0.0317(13) 0.0328(13) 0.0282(12) -0.0034(11) -0.0007(10) -0.0005(11)
N5 0.0417(14) 0.0408(14) 0.0253(12) 0.0002(11) -0.0038(10) -0.0041(12)
N6 0.0607(18) 0.0419(15) 0.0405(15) 0.0024(13) -0.0106(13) -0.0122(14)
O1 0.0510(14) 0.0562(14) 0.0422(13) 0.0052(11) 0.0116(11) 0.0172(12)
O2 0.0458(13) 0.0539(13) 0.0387(12) 0.0006(11) -0.0028(10) -0.0160(11)
C1 0.0337(17) 0.0317(15) 0.0426(17) 0.0001(14) -0.0035(13) -0.0009(13)
C2 0.0361(17) 0.0390(17) 0.0444(18) -0.0061(16) -0.0020(14) 0.0032(14)
C3 0.055(2) 0.056(2) 0.058(2) -0.0050(19) 0.0055(17) 0.0163(18)
C4 0.052(2) 0.045(2) 0.090(3) -0.007(2) 0.002(2) 0.0110(17)
C5 0.046(2) 0.041(2) 0.089(3) 0.018(2) -0.007(2) 0.0004(17)
C6 0.047(2) 0.048(2) 0.059(2) 0.0074(18) -0.0011(16) -0.0024(17)
C7 0.0432(18) 0.0389(17) 0.0322(16) -0.0001(14) 0.0026(13) -0.0054(15)
C8 0.0343(17) 0.0348(17) 0.0395(17) -0.0039(14) 0.0047(13) -0.0062(14)
C9 0.0320(16) 0.0345(16) 0.0393(17) -0.0003(14) 0.0087(13) -0.0013(13)
C10 0.0303(16) 0.0363(16) 0.0491(19) -0.0026(15) 0.0064(13) -0.0009(14)
C11 0.050(2) 0.051(2) 0.057(2) -0.0076(18) 0.0028(16) -0.0111(18)
C12 0.050(2) 0.0376(19) 0.090(3) -0.007(2) 0.017(2) -0.0129(16)
C13 0.057(2) 0.047(2) 0.069(3) 0.004(2) 0.0210(19) -0.0081(18)
C14 0.055(2) 0.0430(19) 0.052(2) 0.0024(17) 0.0162(16) -0.0006(17)
C15 0.0451(18) 0.0367(17) 0.0297(15) 0.0021(14) 0.0082(13) 0.0042(15)
C16 0.0353(17) 0.0316(15) 0.0340(16) -0.0025(14) -0.0033(13) 0.0017(13)

loop_
_geom_bond_atom_site_label_1
_geom_bond_atom_site_label_2
_geom_bond_distance
_geom_bond_site_symmetry_2
_geom_bond_publ_flag
Fe1 O1 1.927(2) . ?
Fe1 O2 1.947(2) . ?
Fe1 N1 2.126(2) . ?
Fe1 N4 2.149(2) . ?
Fe1 S1 2.4018(9) . ?
Fe1 S2 2.4626(9) . ?
S1 C8 1.731(3) . ?
S2 C16 1.688(3) . ?
O3 H31 0.8638 . ?
O3 H32 0.9131 . ?
N1 C7 1.298(3) . ?
N1 N2 1.392(3) . ?
N2 C8 1.288(4) . ?
N2 H2 0.8600 . ?
N3 C8 1.349(3) . ?
N3 H3A 0.8600 . ?
N3 H3B 0.8599 . ?
N4 C15 1.287(3) . ?
N4 N5 1.387(3) . ?
N5 C16 1.332(3) . ?
N5 H5 0.8601 . ?
N6 C16 1.319(3) . ?
N6 H6A 0.8600 . ?
N6 H6B 0.8600 . ?
O1 C2 1.306(3) . ?
O2 C10 1.315(3) . ?
C1 C6 1.397(4) . ?
C1 C2 1.409(4) . ?
C1 C7 1.424(4) . ?
C2 C3 1.399(4) . ?
C3 C4 1.371(5) . ?
C3 H3 0.9300 . ?
C4 C5 1.370(5) . ?
C4 H4 0.9301 . ?
C5 C6 1.375(4) . ?
C5 H5 0.9301 . ?
C6 H6 0.9300 . ?
C7 H7 0.9300 . ?
C9 C10 1.398(4) . ?
C9 C14 1.402(4) . ?
C9 C15 1.418(4) . ?
C10 C11 1.404(4) . ?
C11 C12 1.371(4) . ?
C11 H11 0.9300 . ?
C12 C13 1.375(5) . ?
C12 H12 0.9300 . ?
C13 C14 1.357(4) . ?
C13 H13 0.9300 . ?
C14 H14 0.9300 . ?
C15 H15 0.9300 . ?
